data_7032279
loop_
_publ_author_name
'Bagh, Bidraha'
'Stephan, Douglas W.'

_publ_section_title
;
 Half sandwich ruthenium(ii) hydrides: hydrogenation of terminal,
 internal, cyclic and functionalized olefins.
;
_journal_issue 41
_journal_name_full 'Dalton transactions (Cambridge, England : 2003)'
_journal_page_first 15638
_journal_page_last 15645
_journal_paper_doi 10.1039/c4dt02407a
_journal_volume 43
_journal_year 2014
_chemical_formula_moiety 'C54 H56 Cl2 F6 N6 Ru2, 2(C F3 O3 S)'
_chemical_formula_sum 'C56 H56 Cl2 F12 N6 O6 Ru2 S2'
_chemical_formula_weight 1474.22
_chemical_name_systematic
; 
 ? 
;
_space_group_crystal_system triclinic
_space_group_IT_number 2
_space_group_name_Hall '-P 1'
_space_group_name_H-M_alt 'P -1'
_symmetry_space_group_name_Hall '-P 1'
_symmetry_space_group_name_H-M 'P -1'
_atom_sites_solution_hydrogens geom
_audit_creation_method SHELXL-2013
_cell_angle_alpha 111.731(6)
_cell_angle_beta 102.508(6)
_cell_angle_gamma 90.475(6)
_cell_formula_units_Z 1
_cell_length_a 10.9128(13)
_cell_length_b 11.3143(14)
_cell_length_c 12.9693(17)
_cell_measurement_reflns_used 8468
_cell_measurement_temperature 147(2)
_cell_measurement_theta_max 66.97
_cell_measurement_theta_min 5.64
_cell_volume 1445.3(3)
_computing_cell_refinement APEX2
_computing_data_collection 'APEX2 (Bruker, 2007)'
_computing_data_reduction 'SAINT (Bruker, 2007)'
_computing_molecular_graphics 'PLATON (Spek, 2009)'
_computing_publication_material 'SHELXTL (Sheldrick, 2008)'
_computing_structure_refinement 'SHELXL-2013 (Sheldrick, 2013)'
_computing_structure_solution 'SHELXS-97 (Sheldrick, 2008)'
_diffrn_ambient_temperature 147(2)
_diffrn_measured_fraction_theta_full 0.928
_diffrn_measured_fraction_theta_max 0.945
_diffrn_measurement_device_type 'Bruker Kappa APEX-DUO CCD'
_diffrn_measurement_method '\f and \w scans'
_diffrn_radiation_type CuK\a
_diffrn_radiation_wavelength 1.54178
_diffrn_reflns_av_R_equivalents 0.0330
_diffrn_reflns_av_unetI/netI 0.0364
_diffrn_reflns_Laue_measured_fraction_full 0.928
_diffrn_reflns_Laue_measured_fraction_max 0.945
_diffrn_reflns_limit_h_max 11
_diffrn_reflns_limit_h_min -12
_diffrn_reflns_limit_k_max 13
_diffrn_reflns_limit_k_min -13
_diffrn_reflns_limit_l_max 15
_diffrn_reflns_limit_l_min -10
_diffrn_reflns_number 13947
_diffrn_reflns_point_group_measured_fraction_full 0.928
_diffrn_reflns_point_group_measured_fraction_max 0.945
_diffrn_reflns_theta_full 67.679
_diffrn_reflns_theta_max 66.967
_diffrn_reflns_theta_min 5.644
_diffrn_source 'Bruker ImuS with multi-layer optics'
_exptl_absorpt_coefficient_mu 6.596
_exptl_absorpt_correction_T_max 0.7528
_exptl_absorpt_correction_T_min 0.5782
_exptl_absorpt_correction_type multi-scan
_exptl_absorpt_process_details 'SADABS (Sheldrick, 1996)'
_exptl_crystal_colour orange
_exptl_crystal_density_diffrn 1.694
_exptl_crystal_description plate
_exptl_crystal_F_000 744
_exptl_crystal_size_max 0.12
_exptl_crystal_size_mid 0.07
_exptl_crystal_size_min 0.012
_refine_diff_density_max 1.528
_refine_diff_density_min -0.396
_refine_diff_density_rms 0.080
_refine_ls_extinction_method none
_refine_ls_goodness_of_fit_ref 1.029
_refine_ls_hydrogen_treatment constr
_refine_ls_matrix_type full
_refine_ls_number_parameters 392
_refine_ls_number_reflns 4855
_refine_ls_number_restraints 0
_refine_ls_restrained_S_all 1.029
_refine_ls_R_factor_all 0.0350
_refine_ls_R_factor_gt 0.0324
_refine_ls_shift/su_max 0.000
_refine_ls_shift/su_mean 0.000
_refine_ls_structure_factor_coef Fsqd
_refine_ls_weighting_details 'w=1/[\s^2^(Fo^2^)+(0.0427P)^2^+1.6885P] where P=(Fo^2^+2Fc^2^)/3'
_refine_ls_weighting_scheme calc
_refine_ls_wR_factor_gt 0.0813
_refine_ls_wR_factor_ref 0.0832
_reflns_Friedel_coverage 0.000
_reflns_number_gt 4538
_reflns_number_total 4855
_reflns_threshold_expression 'I > 2\s(I)'
_cod_data_source_file c4dt02407a1.cif
_cod_data_source_block d1458a
_cod_depositor_comments 'Adding full bibliography for 7032279--7032280.cif.'
_cod_database_code 7032279
_shelx_space_group_comment
; 
The symmetry employed for this shelxl refinement is uniquely defined 
by the following loop, which should always be used as a source of 
symmetry information in preference to the above space-group names. 
They are only intended as comments. 
;
_shelxl_version_number 2013-4

loop_
_space_group_symop_operation_xyz
'x, y, z'
'-x, -y, -z'

loop_
_atom_site_label
_atom_site_type_symbol
_atom_site_fract_x
_atom_site_fract_y
_atom_site_fract_z
_atom_site_U_iso_or_equiv
_atom_site_adp_type
_atom_site_occupancy
_atom_site_site_symmetry_order
_atom_site_calc_flag
_atom_site_refinement_flags_posn
_atom_site_refinement_flags_adp
Ru1 Ru 0.33003(2) 0.44404(2) 0.42874(2) 0.02449(9) Uani 1 1 d . .
Cl1 Cl 0.51951(6) 0.52312(7) 0.39249(6) 0.02869(16) Uani 1 1 d . .
F1 F 0.1997(2) 0.2697(2) -0.22472(18) 0.0582(6) Uani 1 1 d . .
F2 F 0.2814(3) 0.4575(2) -0.1176(2) 0.0686(7) Uani 1 1 d . .
F3 F 0.3954(2) 0.3180(3) -0.2009(2) 0.0743(8) Uani 1 1 d . .
N1 N 0.4086(2) 0.1700(2) 0.4009(2) 0.0299(5) Uani 1 1 d . .
N2 N 0.4439(2) 0.0633(2) 0.3330(2) 0.0325(6) Uani 1 1 d . .
N3 N 0.4421(2) 0.0836(2) 0.2389(2) 0.0317(6) Uani 1 1 d . .
C1 C 0.3848(3) 0.2614(3) 0.3548(3) 0.0284(6) Uani 1 1 d . .
C2 C 0.3816(3) 0.1644(3) 0.5053(3) 0.0356(7) Uani 1 1 d . .
H2A H 0.3620 0.2479 0.5521 0.043 Uiso 1 1 calc R U
H2B H 0.4561 0.1431 0.5487 0.043 Uiso 1 1 calc R U
C3 C 0.2720(3) 0.0660(3) 0.4785(3) 0.0327(7) Uani 1 1 d . .
C4 C 0.2635(3) 0.0134(3) 0.5579(3) 0.0392(8) Uani 1 1 d . .
H4A H 0.3249 0.0385 0.6261 0.047 Uiso 1 1 calc R U
C5 C 0.1641(4) -0.0765(3) 0.5368(4) 0.0477(9) Uani 1 1 d . .
H5A H 0.1585 -0.1107 0.5910 0.057 Uiso 1 1 calc R U
C6 C 0.0743(4) -0.1146(3) 0.4357(4) 0.0501(9) Uani 1 1 d . .
H6A H 0.0085 -0.1759 0.4206 0.060 Uiso 1 1 calc R U
C7 C 0.0814(3) -0.0622(3) 0.3564(3) 0.0458(9) Uani 1 1 d . .
H7A H 0.0196 -0.0872 0.2886 0.055 Uiso 1 1 calc R U
C8 C 0.1801(3) 0.0274(3) 0.3776(3) 0.0375(7) Uani 1 1 d . .
H8A H 0.1846 0.0620 0.3235 0.045 Uiso 1 1 calc R U
C9 C 0.4765(3) -0.0170(3) 0.1435(3) 0.0391(7) Uani 1 1 d . .
H9A H 0.4710 -0.0969 0.1531 0.059 Uiso 1 1 calc R U
H9B H 0.5613 0.0036 0.1416 0.059 Uiso 1 1 calc R U
H9C H 0.4200 -0.0239 0.0732 0.059 Uiso 1 1 calc R U
C10 C 0.4067(3) 0.2012(3) 0.2473(3) 0.0287(6) Uani 1 1 d . .
C11 C 0.3839(3) 0.2366(3) 0.1461(3) 0.0309(7) Uani 1 1 d . .
C12 C 0.4769(3) 0.3003(3) 0.1222(3) 0.0334(7) Uani 1 1 d . .
H12A H 0.5571 0.3227 0.1708 0.040 Uiso 1 1 calc R U
C13 C 0.4498(3) 0.3304(3) 0.0259(3) 0.0354(7) Uani 1 1 d . .
H13A H 0.5118 0.3732 0.0099 0.043 Uiso 1 1 calc R U
C14 C 0.3310(3) 0.2969(3) -0.0465(3) 0.0325(7) Uani 1 1 d . .
C15 C 0.2394(3) 0.2316(3) -0.0243(3) 0.0371(7) Uani 1 1 d . .
H15A H 0.1599 0.2081 -0.0739 0.044 Uiso 1 1 calc R U
C16 C 0.2653(3) 0.2010(3) 0.0715(3) 0.0351(7) Uani 1 1 d . .
H16A H 0.2034 0.1565 0.0861 0.042 Uiso 1 1 calc R U
C17 C 0.3023(3) 0.3347(3) -0.1471(3) 0.0407(8) Uani 1 1 d . .
C18 C 0.1686(3) 0.4622(3) 0.5088(3) 0.0335(7) Uani 1 1 d . .
C19 C 0.2156(3) 0.5882(3) 0.5254(3) 0.0325(7) Uani 1 1 d . .
H19A H 0.2558 0.6472 0.6031 0.039 Uiso 1 1 calc R U
C20 C 0.2327(3) 0.6183(3) 0.4337(3) 0.0326(7) Uani 1 1 d . .
H20A H 0.2838 0.6976 0.4500 0.039 Uiso 1 1 calc R U
C21 C 0.2023(3) 0.5249(3) 0.3202(3) 0.0325(7) Uani 1 1 d . .
C22 C 0.1512(3) 0.4026(3) 0.3036(3) 0.0353(7) Uani 1 1 d . .
H22A H 0.1435 0.3333 0.2290 0.042 Uiso 1 1 calc R U
C23 C 0.1344(3) 0.3707(3) 0.3964(3) 0.0355(7) Uani 1 1 d . .
H23A H 0.1147 0.2810 0.3837 0.043 Uiso 1 1 calc R U
C24 C 0.1582(3) 0.4287(4) 0.6081(3) 0.0424(8) Uani 1 1 d . .
H24A H 0.0815 0.4560 0.6303 0.064 Uiso 1 1 calc R U
H24B H 0.2289 0.4707 0.6710 0.064 Uiso 1 1 calc R U
H24C H 0.1575 0.3378 0.5867 0.064 Uiso 1 1 calc R U
C25 C 0.2157(4) 0.5545(4) 0.2179(3) 0.0438(8) Uani 1 1 d . .
H25A H 0.2453 0.4802 0.1647 0.053 Uiso 1 1 calc R U
C26 C 0.3054(4) 0.6713(4) 0.2454(4) 0.0526(10) Uani 1 1 d . .
H26A H 0.3864 0.6629 0.2879 0.079 Uiso 1 1 calc R U
H26B H 0.2725 0.7466 0.2901 0.079 Uiso 1 1 calc R U
H26C H 0.3142 0.6780 0.1757 0.079 Uiso 1 1 calc R U
C27 C 0.0834(4) 0.5727(4) 0.1589(4) 0.0590(11) Uani 1 1 d . .
H27A H 0.0266 0.4992 0.1421 0.089 Uiso 1 1 calc R U
H27B H 0.0865 0.5828 0.0892 0.089 Uiso 1 1 calc R U
H27C H 0.0542 0.6475 0.2085 0.089 Uiso 1 1 calc R U
S1 S -0.14268(8) 0.15684(8) 0.15543(7) 0.0403(2) Uani 1 1 d . .
O1 O -0.0289(3) 0.0985(4) 0.1665(3) 0.0807(11) Uani 1 1 d . .
O2 O -0.2580(3) 0.0801(3) 0.1268(3) 0.0729(9) Uani 1 1 d . .
O3 O -0.1371(3) 0.2805(3) 0.2415(2) 0.0675(8) Uani 1 1 d . .
F4 F -0.2432(2) 0.2623(3) 0.0127(2) 0.0696(7) Uani 1 1 d . .
F5 F -0.0428(2) 0.2542(3) 0.0333(2) 0.0656(7) Uani 1 1 d . .
F6 F -0.1688(2) 0.0872(2) -0.06583(19) 0.0602(6) Uani 1 1 d . .
C28 C -0.1489(3) 0.1916(3) 0.0283(3) 0.0422(8) Uani 1 1 d . .

loop_
_atom_site_aniso_label
_atom_site_aniso_U_11
_atom_site_aniso_U_22
_atom_site_aniso_U_33
_atom_site_aniso_U_23
_atom_site_aniso_U_13
_atom_site_aniso_U_12
Ru1 0.02131(13) 0.02578(13) 0.02489(14) 0.00973(9) 0.00221(9) 0.00519(8)
Cl1 0.0248(3) 0.0344(4) 0.0263(3) 0.0130(3) 0.0022(3) 0.0030(3)
F1 0.0640(14) 0.0693(14) 0.0377(11) 0.0261(11) -0.0049(10) -0.0104(11)
F2 0.107(2) 0.0463(13) 0.0524(13) 0.0274(11) 0.0034(13) 0.0124(13)
F3 0.0574(15) 0.133(2) 0.0590(15) 0.0604(16) 0.0244(12) 0.0225(15)
N1 0.0296(13) 0.0310(13) 0.0305(13) 0.0142(11) 0.0054(11) 0.0062(10)
N2 0.0321(14) 0.0317(13) 0.0346(14) 0.0138(11) 0.0072(11) 0.0081(11)
N3 0.0289(13) 0.0292(13) 0.0350(14) 0.0101(11) 0.0075(11) 0.0058(10)
C1 0.0225(14) 0.0306(15) 0.0304(16) 0.0125(13) 0.0015(12) 0.0019(11)
C2 0.0406(18) 0.0358(16) 0.0315(17) 0.0169(14) 0.0032(14) 0.0048(14)
C3 0.0348(17) 0.0292(15) 0.0367(17) 0.0136(13) 0.0117(14) 0.0110(13)
C4 0.0422(19) 0.0356(17) 0.048(2) 0.0223(15) 0.0152(16) 0.0150(14)
C5 0.056(2) 0.0424(19) 0.065(3) 0.0318(18) 0.033(2) 0.0226(17)
C6 0.042(2) 0.0353(18) 0.077(3) 0.0195(18) 0.024(2) 0.0066(15)
C7 0.0403(19) 0.0370(18) 0.054(2) 0.0098(16) 0.0124(17) 0.0057(15)
C8 0.0391(18) 0.0336(16) 0.0380(18) 0.0125(14) 0.0079(15) 0.0041(14)
C9 0.0375(18) 0.0352(17) 0.0405(19) 0.0072(14) 0.0137(15) 0.0110(14)
C10 0.0236(14) 0.0280(15) 0.0320(16) 0.0098(12) 0.0044(12) 0.0038(11)
C11 0.0337(16) 0.0288(15) 0.0295(16) 0.0090(12) 0.0100(13) 0.0079(12)
C12 0.0297(16) 0.0391(17) 0.0296(16) 0.0114(13) 0.0064(13) 0.0038(13)
C13 0.0388(18) 0.0360(17) 0.0321(17) 0.0117(14) 0.0119(14) 0.0023(14)
C14 0.0379(17) 0.0315(15) 0.0275(16) 0.0090(13) 0.0102(13) 0.0088(13)
C15 0.0340(17) 0.0399(17) 0.0336(17) 0.0124(14) 0.0034(14) 0.0036(14)
C16 0.0342(17) 0.0376(17) 0.0333(17) 0.0139(14) 0.0070(14) 0.0009(13)
C17 0.0413(19) 0.0458(19) 0.0375(18) 0.0199(16) 0.0076(15) 0.0047(15)
C18 0.0217(14) 0.0443(18) 0.0423(18) 0.0236(15) 0.0105(13) 0.0115(13)
C19 0.0311(16) 0.0362(16) 0.0322(16) 0.0138(13) 0.0096(13) 0.0141(13)
C20 0.0298(16) 0.0335(16) 0.0407(18) 0.0191(14) 0.0112(14) 0.0163(13)
C21 0.0258(15) 0.0427(17) 0.0334(17) 0.0202(14) 0.0054(13) 0.0157(13)
C22 0.0219(15) 0.0447(18) 0.0338(17) 0.0126(14) -0.0005(13) 0.0084(13)
C23 0.0197(14) 0.0423(18) 0.0453(19) 0.0202(15) 0.0030(13) 0.0038(13)
C24 0.0353(18) 0.057(2) 0.047(2) 0.0297(17) 0.0146(15) 0.0117(15)
C25 0.053(2) 0.049(2) 0.0355(18) 0.0216(16) 0.0120(16) 0.0216(17)
C26 0.040(2) 0.081(3) 0.061(2) 0.052(2) 0.0161(18) 0.0169(19)
C27 0.066(3) 0.057(2) 0.047(2) 0.0298(19) -0.019(2) -0.006(2)
S1 0.0365(4) 0.0457(5) 0.0386(4) 0.0153(4) 0.0100(4) 0.0047(3)
O1 0.079(2) 0.117(3) 0.074(2) 0.062(2) 0.0276(18) 0.057(2)
O2 0.073(2) 0.081(2) 0.0605(19) 0.0244(16) 0.0153(16) -0.0301(17)
O3 0.072(2) 0.0653(18) 0.0467(16) -0.0022(14) 0.0192(15) -0.0038(15)
F4 0.0641(15) 0.0771(16) 0.0766(17) 0.0424(14) 0.0107(13) 0.0323(13)
F5 0.0547(14) 0.0831(17) 0.0629(15) 0.0360(13) 0.0080(11) -0.0187(12)
F6 0.0732(16) 0.0584(14) 0.0409(12) 0.0098(11) 0.0139(11) 0.0010(12)
C28 0.0322(18) 0.0424(19) 0.047(2) 0.0162(16) 0.0001(15) 0.0004(14)

loop_
_atom_type_symbol
_atom_type_description
_atom_type_scat_dispersion_real
_atom_type_scat_dispersion_imag
_atom_type_scat_source
C C 0.0181 0.0091 'International Tables Vol C Tables 4.2.6.8 and 6.1.1.4'
H H 0.0000 0.0000 'International Tables Vol C Tables 4.2.6.8 and 6.1.1.4'
Cl Cl 0.3639 0.7018 'International Tables Vol C Tables 4.2.6.8 and 6.1.1.4'
F F 0.0727 0.0534 'International Tables Vol C Tables 4.2.6.8 and 6.1.1.4'
N N 0.0311 0.0180 'International Tables Vol C Tables 4.2.6.8 and 6.1.1.4'
O O 0.0492 0.0322 'International Tables Vol C Tables 4.2.6.8 and 6.1.1.4'
Ru Ru 0.0552 3.2960 'International Tables Vol C Tables 4.2.6.8 and 6.1.1.4'
S S 0.3331 0.5567 'International Tables Vol C Tables 4.2.6.8 and 6.1.1.4'

loop_
_geom_angle_atom_site_label_1
_geom_angle_atom_site_label_2
_geom_angle_atom_site_label_3
_geom_angle
_geom_angle_site_symmetry_1
_geom_angle_site_symmetry_3
C1 Ru1 C22 93.48(12) . .
C1 Ru1 C23 92.48(12) . .
C22 Ru1 C23 38.24(13) . .
C1 Ru1 C18 117.70(12) . .
C22 Ru1 C18 68.21(12) . .
C23 Ru1 C18 37.38(13) . .
C1 Ru1 C21 119.37(12) . .
C22 Ru1 C21 37.52(12) . .
C23 Ru1 C21 68.76(12) . .
C18 Ru1 C21 81.38(11) . .
C1 Ru1 C19 155.31(12) . .
C22 Ru1 C19 78.73(12) . .
C23 Ru1 C19 66.86(12) . .
C18 Ru1 C19 37.67(12) . .
C21 Ru1 C19 67.12(11) . .
C1 Ru1 C20 156.70(12) . .
C22 Ru1 C20 66.66(12) . .
C23 Ru1 C20 79.44(12) . .
C18 Ru1 C20 67.62(12) . .
C21 Ru1 C20 37.35(12) . .
C19 Ru1 C20 36.51(12) . .
C1 Ru1 Cl1 90.43(8) . 2_666
C22 Ru1 Cl1 159.57(9) . 2_666
C23 Ru1 Cl1 121.60(9) . 2_666
C18 Ru1 Cl1 92.26(9) . 2_666
C21 Ru1 Cl1 149.09(9) . 2_666
C19 Ru1 Cl1 89.45(8) . 2_666
C20 Ru1 Cl1 112.47(9) . 2_666
C1 Ru1 Cl1 86.44(8) . .
C22 Ru1 Cl1 120.33(9) . .
C23 Ru1 Cl1 158.50(9) . .
C18 Ru1 Cl1 154.86(9) . .
C21 Ru1 Cl1 93.10(9) . .
C19 Ru1 Cl1 117.79(9) . .
C20 Ru1 Cl1 93.19(9) . .
Cl1 Ru1 Cl1 79.90(3) 2_666 .
Ru1 Cl1 Ru1 100.10(3) 2_666 .
N2 N1 C1 114.6(3) . .
N2 N1 C2 114.9(2) . .
C1 N1 C2 129.7(3) . .
N3 N2 N1 103.8(2) . .
N2 N3 C10 112.0(3) . .
N2 N3 C9 118.6(3) . .
C10 N3 C9 129.3(3) . .
N1 C1 C10 102.1(3) . .
N1 C1 Ru1 128.7(2) . .
C10 C1 Ru1 129.1(2) . .
N1 C2 C3 111.8(3) . .
N1 C2 H2A 109.3 . .
C3 C2 H2A 109.3 . .
N1 C2 H2B 109.3 . .
C3 C2 H2B 109.3 . .
H2A C2 H2B 107.9 . .
C8 C3 C4 118.9(3) . .
C8 C3 C2 122.2(3) . .
C4 C3 C2 118.9(3) . .
C3 C4 C5 120.7(3) . .
C3 C4 H4A 119.7 . .
C5 C4 H4A 119.7 . .
C6 C5 C4 119.6(3) . .
C6 C5 H5A 120.2 . .
C4 C5 H5A 120.2 . .
C5 C6 C7 120.1(3) . .
C5 C6 H6A 119.9 . .
C7 C6 H6A 119.9 . .
C6 C7 C8 120.2(4) . .
C6 C7 H7A 119.9 . .
C8 C7 H7A 119.9 . .
C3 C8 C7 120.4(3) . .
C3 C8 H8A 119.8 . .
C7 C8 H8A 119.8 . .
N3 C9 H9A 109.5 . .
N3 C9 H9B 109.5 . .
H9A C9 H9B 109.5 . .
N3 C9 H9C 109.5 . .
H9A C9 H9C 109.5 . .
H9B C9 H9C 109.5 . .
N3 C10 C1 107.4(3) . .
N3 C10 C11 120.3(3) . .
C1 C10 C11 131.8(3) . .
C16 C11 C12 119.6(3) . .
C16 C11 C10 117.8(3) . .
C12 C11 C10 122.6(3) . .
C13 C12 C11 119.8(3) . .
C13 C12 H12A 120.1 . .
C11 C12 H12A 120.1 . .
C14 C13 C12 120.1(3) . .
C14 C13 H13A 119.9 . .
C12 C13 H13A 119.9 . .
C15 C14 C13 120.2(3) . .
C15 C14 C17 120.5(3) . .
C13 C14 C17 119.2(3) . .
C14 C15 C16 120.2(3) . .
C14 C15 H15A 119.9 . .
C16 C15 H15A 119.9 . .
C15 C16 C11 120.0(3) . .
C15 C16 H16A 120.0 . .
C11 C16 H16A 120.0 . .
F1 C17 F3 106.5(3) . .
F1 C17 F2 105.6(3) . .
F3 C17 F2 106.6(3) . .
F1 C17 C14 112.9(3) . .
F3 C17 C14 112.8(3) . .
F2 C17 C14 111.9(3) . .
C23 C18 C19 117.9(3) . .
C23 C18 C24 121.1(3) . .
C19 C18 C24 121.0(3) . .
C23 C18 Ru1 70.29(18) . .
C19 C18 Ru1 72.22(17) . .
C24 C18 Ru1 127.7(2) . .
C20 C19 C18 121.4(3) . .
C20 C19 Ru1 71.77(17) . .
C18 C19 Ru1 70.12(17) . .
C20 C19 H19A 118.4 . .
C18 C19 H19A 118.4 . .
Ru1 C19 H19A 118.4 . .
C19 C20 C21 121.0(3) . .
C19 C20 Ru1 71.72(17) . .
C21 C20 Ru1 70.41(16) . .
C19 C20 H20A 118.8 . .
C21 C20 H20A 118.8 . .
Ru1 C20 H20A 118.8 . .
C22 C21 C20 117.4(3) . .
C22 C21 C25 119.7(3) . .
C20 C21 C25 122.7(3) . .
C22 C21 Ru1 69.73(17) . .
C20 C21 Ru1 72.24(16) . .
C25 C21 Ru1 131.9(2) . .
C21 C22 C23 121.9(3) . .
C21 C22 Ru1 72.75(17) . .
C23 C22 Ru1 71.19(17) . .
C21 C22 H22A 118.4 . .
C23 C22 H22A 118.4 . .
Ru1 C22 H22A 118.4 . .
C18 C23 C22 120.3(3) . .
C18 C23 Ru1 72.33(18) . .
C22 C23 Ru1 70.56(17) . .
C18 C23 H23A 119.3 . .
C22 C23 H23A 119.3 . .
Ru1 C23 H23A 119.3 . .
C18 C24 H24A 109.5 . .
C18 C24 H24B 109.5 . .
H24A C24 H24B 109.5 . .
C18 C24 H24C 109.5 . .
H24A C24 H24C 109.5 . .
H24B C24 H24C 109.5 . .
C26 C25 C21 115.2(3) . .
C26 C25 C27 109.6(3) . .
C21 C25 C27 107.0(3) . .
C26 C25 H25A 108.3 . .
C21 C25 H25A 108.3 . .
C27 C25 H25A 108.3 . .
C25 C26 H26A 109.5 . .
C25 C26 H26B 109.5 . .
H26A C26 H26B 109.5 . .
C25 C26 H26C 109.5 . .
H26A C26 H26C 109.5 . .
H26B C26 H26C 109.5 . .
C25 C27 H27A 109.5 . .
C25 C27 H27B 109.5 . .
H27A C27 H27B 109.5 . .
C25 C27 H27C 109.5 . .
H27A C27 H27C 109.5 . .
H27B C27 H27C 109.5 . .
O1 S1 O2 118.1(2) . .
O1 S1 O3 113.6(2) . .
O2 S1 O3 114.3(2) . .
O1 S1 C28 102.63(18) . .
O2 S1 C28 102.76(17) . .
O3 S1 C28 102.61(18) . .
F6 C28 F5 106.4(3) . .
F6 C28 F4 106.2(3) . .
F5 C28 F4 107.7(3) . .
F6 C28 S1 112.7(2) . .
F5 C28 S1 112.5(2) . .
F4 C28 S1 111.0(3) . .

loop_
_geom_bond_atom_site_label_1
_geom_bond_atom_site_label_2
_geom_bond_distance
_geom_bond_site_symmetry_2
Ru1 C1 2.085(3) .
Ru1 C22 2.171(3) .
Ru1 C23 2.179(3) .
Ru1 C18 2.205(3) .
Ru1 C21 2.210(3) .
Ru1 C19 2.233(3) .
Ru1 C20 2.234(3) .
Ru1 Cl1 2.4315(7) 2_666
Ru1 Cl1 2.4493(8) .
Cl1 Ru1 2.4316(7) 2_666
F1 C17 1.326(4) .
F2 C17 1.334(4) .
F3 C17 1.329(4) .
N1 N2 1.323(4) .
N1 C1 1.375(4) .
N1 C2 1.468(4) .
N2 N3 1.319(4) .
N3 C10 1.361(4) .
N3 C9 1.461(4) .
C1 C10 1.382(5) .
C2 C3 1.518(5) .
C2 H2A 0.9700 .
C2 H2B 0.9700 .
C3 C8 1.382(5) .
C3 C4 1.385(5) .
C4 C5 1.391(5) .
C4 H4A 0.9300 .
C5 C6 1.373(6) .
C5 H5A 0.9300 .
C6 C7 1.378(6) .
C6 H6A 0.9300 .
C7 C8 1.383(5) .
C7 H7A 0.9300 .
C8 H8A 0.9300 .
C9 H9A 0.9600 .
C9 H9B 0.9600 .
C9 H9C 0.9600 .
C10 C11 1.482(4) .
C11 C16 1.391(4) .
C11 C12 1.391(5) .
C12 C13 1.386(5) .
C12 H12A 0.9300 .
C13 C14 1.381(5) .
C13 H13A 0.9300 .
C14 C15 1.377(5) .
C14 C17 1.491(5) .
C15 C16 1.383(5) .
C15 H15A 0.9300 .
C16 H16A 0.9300 .
C18 C23 1.405(5) .
C18 C19 1.433(5) .
C18 C24 1.497(5) .
C19 C20 1.399(5) .
C19 H19A 0.9800 .
C20 C21 1.423(5) .
C20 H20A 0.9800 .
C21 C22 1.409(5) .
C21 C25 1.519(5) .
C22 C23 1.425(5) .
C22 H22A 0.9800 .
C23 H23A 0.9800 .
C24 H24A 0.9600 .
C24 H24B 0.9600 .
C24 H24C 0.9600 .
C25 C26 1.520(6) .
C25 C27 1.534(5) .
C25 H25A 0.9800 .
C26 H26A 0.9600 .
C26 H26B 0.9600 .
C26 H26C 0.9600 .
C27 H27A 0.9600 .
C27 H27B 0.9600 .
C27 H27C 0.9600 .
S1 O1 1.416(3) .
S1 O2 1.420(3) .
S1 O3 1.421(3) .
S1 C28 1.819(4) .
F4 C28 1.335(4) .
F5 C28 1.329(4) .
F6 C28 1.321(4) .

loop_
_geom_torsion_atom_site_label_1
_geom_torsion_atom_site_label_2
_geom_torsion_atom_site_label_3
_geom_torsion_atom_site_label_4
_geom_torsion
C1 N1 N2 N3 -0.7(3)
C2 N1 N2 N3 170.0(2)
N1 N2 N3 C10 0.2(3)
N1 N2 N3 C9 -179.9(3)
N2 N1 C1 C10 1.0(3)
C2 N1 C1 C10 -168.1(3)
N2 N1 C1 Ru1 -179.0(2)
C2 N1 C1 Ru1 12.0(4)
N2 N1 C2 C3 -62.7(3)
C1 N1 C2 C3 106.3(3)
N1 C2 C3 C8 -24.5(4)
N1 C2 C3 C4 155.7(3)
C8 C3 C4 C5 -0.1(5)
C2 C3 C4 C5 179.7(3)
C3 C4 C5 C6 0.7(5)
C4 C5 C6 C7 -1.2(5)
C5 C6 C7 C8 1.1(5)
C4 C3 C8 C7 0.0(5)
C2 C3 C8 C7 -179.8(3)
C6 C7 C8 C3 -0.4(5)
N2 N3 C10 C1 0.4(3)
C9 N3 C10 C1 -179.5(3)
N2 N3 C10 C11 -172.6(3)
C9 N3 C10 C11 7.5(5)
N1 C1 C10 N3 -0.7(3)
Ru1 C1 C10 N3 179.2(2)
N1 C1 C10 C11 171.1(3)
Ru1 C1 C10 C11 -9.0(5)
N3 C10 C11 C16 84.8(4)
C1 C10 C11 C16 -86.3(4)
N3 C10 C11 C12 -93.5(4)
C1 C10 C11 C12 95.5(4)
C16 C11 C12 C13 1.5(5)
C10 C11 C12 C13 179.7(3)
C11 C12 C13 C14 -0.2(5)
C12 C13 C14 C15 -1.1(5)
C12 C13 C14 C17 177.6(3)
C13 C14 C15 C16 1.0(5)
C17 C14 C15 C16 -177.6(3)
C14 C15 C16 C11 0.3(5)
C12 C11 C16 C15 -1.6(5)
C10 C11 C16 C15 -179.9(3)
C15 C14 C17 F1 -18.2(5)
C13 C14 C17 F1 163.2(3)
C15 C14 C17 F3 -139.0(3)
C13 C14 C17 F3 42.4(4)
C15 C14 C17 F2 100.8(4)
C13 C14 C17 F2 -77.8(4)
C23 C18 C19 C20 -2.9(4)
C24 C18 C19 C20 176.2(3)
Ru1 C18 C19 C20 52.4(3)
C23 C18 C19 Ru1 -55.2(2)
C24 C18 C19 Ru1 123.8(3)
C18 C19 C20 C21 0.8(4)
Ru1 C19 C20 C21 52.4(3)
C18 C19 C20 Ru1 -51.6(3)
C19 C20 C21 C22 1.8(4)
Ru1 C20 C21 C22 54.8(2)
C19 C20 C21 C25 178.1(3)
Ru1 C20 C21 C25 -128.9(3)
C19 C20 C21 Ru1 -53.0(3)
C20 C21 C22 C23 -2.3(4)
C25 C21 C22 C23 -178.7(3)
Ru1 C21 C22 C23 53.7(3)
C20 C21 C22 Ru1 -56.1(2)
C25 C21 C22 Ru1 127.5(3)
C19 C18 C23 C22 2.4(4)
C24 C18 C23 C22 -176.7(3)
Ru1 C18 C23 C22 -53.8(3)
C19 C18 C23 Ru1 56.2(2)
C24 C18 C23 Ru1 -122.9(3)
C21 C22 C23 C18 0.2(4)
Ru1 C22 C23 C18 54.7(3)
C21 C22 C23 Ru1 -54.4(3)
C22 C21 C25 C26 -162.4(3)
C20 C21 C25 C26 21.4(4)
Ru1 C21 C25 C26 -73.7(4)
C22 C21 C25 C27 75.5(4)
C20 C21 C25 C27 -100.7(4)
Ru1 C21 C25 C27 164.2(3)
O1 S1 C28 F6 69.0(3)
O2 S1 C28 F6 -54.0(3)
O3 S1 C28 F6 -172.9(3)
O1 S1 C28 F5 -51.3(3)
O2 S1 C28 F5 -174.4(3)
O3 S1 C28 F5 66.8(3)
O1 S1 C28 F4 -172.1(3)
O2 S1 C28 F4 64.9(3)
O3 S1 C28 F4 -54.0(3)
